data_2020421
loop_
_publ_author_name
'Duhayon, Carine'
'Canac, Yves'
'Dubrulle, Laurent'
'Maaliki, Carine'
'Chauvin, Remi'

_publ_section_title
;
 The search for formal electrostatic effects on molecular conformation and
 crystal packing: crystal structure of 2,2''-disubstituted (H
 <i>versus</i> PPh~2~)
 1,1'-(1,2-phenylene)bis(3-methyl-1<i>H</i>-imidazol-3-ium)
 bis(trifluoromethanesulfonate)
;
_journal_coeditor_code EG3198
_journal_issue 3
_journal_name_full 'Acta Crystallographica Section C'
_journal_page_first 198
_journal_page_last 202
_journal_paper_doi 10.1107/S2053229616002576
_journal_volume 72
_journal_year 2016
_chemical_formula_iupac 'C14 H16 N4 2+, 2C F3 O3 S -'
_chemical_formula_moiety 'C14 H16 N4 2+, 2(C F3 O3 S -)'
_chemical_formula_sum 'C16 H16 F6 N4 O6 S2'
_chemical_formula_weight 538.45
_chemical_name_systematic
;
1,1'-(1,2-Phenylene)bis(3-methyl-1<i>H</i>-imidazol-3-ium)
bis(trifluoromethanesulfonate)
;
_space_group_IT_number 14
_symmetry_cell_setting monoclinic
_symmetry_space_group_name_Hall '-P 2ybc'
_symmetry_space_group_name_H-M 'P 1 21/c 1'
_atom_sites_solution_hydrogens difmap
_atom_sites_solution_primary direct
_cell_angle_alpha 90
_cell_angle_beta 96.0475(11)
_cell_angle_gamma 90
_cell_formula_units_Z 4
_cell_length_a 11.37505(13)
_cell_length_b 16.09785(17)
_cell_length_c 11.60677(14)
_cell_measurement_reflns_used 25125
_cell_measurement_temperature 100
_cell_measurement_theta_max 31
_cell_measurement_theta_min 3
_cell_volume 2113.53(4)
_computing_cell_refinement
;
CrysAlis PRO (Oxford Diffraction, 2002)
;
_computing_data_collection
;
GEMINI (Oxford Diffraction, 2006)
;
_computing_data_reduction
;
CrysAlis PRO (Oxford Diffraction, 2002)
;
_computing_molecular_graphics
;
CAMERON (Watkin <i>et al.</i>,  1996)
;
_computing_publication_material
;
CRYSTALS (Betteridge <i>et al.</i>,  2003)
;
_computing_structure_refinement
;
CRYSTALS (Betteridge <i>et al.</i>,  2003)
;
_computing_structure_solution
;
SIR92 (Altomare <i>et al.</i>,  1994)
;
_diffrn_ambient_temperature 100
_diffrn_measured_fraction_theta_full 0.996
_diffrn_measured_fraction_theta_max 0.941
_diffrn_measurement_device Area
_diffrn_measurement_device_type 'Oxford Diffraction Gemini'
_diffrn_measurement_method '\f & \w scans'
_diffrn_radiation_monochromator graphite
_diffrn_radiation_type 'Mo K\a'
_diffrn_radiation_wavelength 0.71073
_diffrn_reflns_av_R_equivalents 0.024
_diffrn_reflns_limit_h_max 16
_diffrn_reflns_limit_h_min -16
_diffrn_reflns_limit_k_max 22
_diffrn_reflns_limit_k_min -22
_diffrn_reflns_limit_l_max 16
_diffrn_reflns_limit_l_min -16
_diffrn_reflns_number 63741
_diffrn_reflns_theta_full 27.127
_diffrn_reflns_theta_max 30.826
_diffrn_reflns_theta_min 3.085
_diffrn_standards_number 0
_exptl_absorpt_coefficient_mu 0.348
_exptl_absorpt_correction_T_max 0.95
_exptl_absorpt_correction_T_min 0.83
_exptl_absorpt_correction_type multi-scan
_exptl_absorpt_process_details
;
(CrysAlis PRO; Oxford Diffraction, 2002)
;
_exptl_crystal_colour colorless
_exptl_crystal_density_diffrn 1.692
_exptl_crystal_density_method 'not measured'
_exptl_crystal_description stick
_exptl_crystal_F_000 1096
_exptl_crystal_size_max 0.300
_exptl_crystal_size_mid 0.150
_exptl_crystal_size_min 0.150
_refine_diff_density_max 0.43
_refine_diff_density_min -0.38
_refine_ls_extinction_method None
_refine_ls_goodness_of_fit_ref 1.0310
_refine_ls_hydrogen_treatment constr
_refine_ls_matrix_type full
_refine_ls_number_parameters 307
_refine_ls_number_reflns 5521
_refine_ls_number_restraints 0
_refine_ls_R_factor_all 0.0332
_refine_ls_R_factor_gt 0.0296
_refine_ls_shift/su_max 0.0019719
_refine_ls_shift/su_mean 0.0000851
_refine_ls_structure_factor_coef F
_refine_ls_weighting_details
;
Method, part 1, Chebychev polynomial
(Watkin, 1994; Prince, 1982)
[weight] = 1.0/[A~0~*T~0~(x)+A~1~*T~1~(x) ... +A~n-1~]*T~n-1~(x)]
where A~i~ are the Chebychev coefficients listed below and x= Fcalc/Fmax
Method = Robust Weighting (Prince, 1982)
W = [weight] * [1-(deltaF/6*sigmaF)^2^]^2^
A~i~ are:
7.87 5.71 6.74 1.57
;
_refine_ls_weighting_scheme calc
_refine_ls_wR_factor_all 0.0393
_refine_ls_wR_factor_gt 0.0370
_refine_ls_wR_factor_ref 0.0365
_reflns_number_gt 5692
_reflns_number_total 6255
_reflns_threshold_expression I>2.0\s(I)
_cod_data_source_file eg3198sup1.cif
_cod_data_source_block I
_cod_depositor_comments 'Adding full bibliography for 2020421.cif.'
_cod_original_sg_symbol_H-M 'P 21/c'
_cod_database_code 2020421
_cod_database_fobs_code 2020421

loop_
_symmetry_equiv_pos_as_xyz
x,y,z
-x,-y,-z
-x,y+1/2,-z+1/2
x,-y+1/2,z+1/2

loop_
_atom_site_type_symbol
_atom_site_label
_atom_site_fract_x
_atom_site_fract_y
_atom_site_fract_z
_atom_site_U_iso_or_equiv
_atom_site_adp_type
_atom_site_occupancy
C C1 0.71376(7) 0.35843(5) 0.83935(7) 0.0132 Uani 1.0000
C C2 0.55425(7) 0.43368(5) 0.78613(7) 0.0146 Uani 1.0000
C C3 0.61222(7) 0.42296(5) 0.69102(7) 0.0137 Uani 1.0000
C C4 0.79606(7) 0.34484(5) 0.65289(7) 0.0115 Uani 1.0000
C C5 0.82570(7) 0.26087(5) 0.65653(7) 0.0150 Uani 1.0000
C C6 0.90347(8) 0.23055(5) 0.58135(8) 0.0184 Uani 1.0000
C C7 0.94882(8) 0.28305(6) 0.50108(8) 0.0195 Uani 1.0000
C C8 0.92075(8) 0.36740(6) 0.49951(8) 0.0164 Uani 1.0000
C C9 0.84620(7) 0.39814(5) 0.57686(7) 0.0118 Uani 1.0000
C C10 0.84737(7) 0.53768(5) 0.67478(7) 0.0129 Uani 1.0000
C C11 0.81580(7) 0.61555(5) 0.63821(7) 0.0140 Uani 1.0000
C C12 0.77834(7) 0.53111(5) 0.48792(7) 0.0140 Uani 1.0000
C C13 0.58510(9) 0.38273(6) 0.99477(8) 0.0208 Uani 1.0000
C C14 0.72682(9) 0.67888(6) 0.44805(8) 0.0211 Uani 1.0000
C C15 1.18412(8) 0.43699(7) 0.94517(9) 0.0234 Uani 1.0000
C C16 0.46626(8) 0.19381(5) 0.75764(7) 0.0157 Uani 1.0000
N N1 0.61880(7) 0.39242(5) 0.87714(6) 0.0144 Uani 1.0000
N N2 0.71225(6) 0.37591(4) 0.72599(6) 0.0109 Uani 1.0000
N N3 0.82313(6) 0.48571(4) 0.57938(6) 0.0114 Uani 1.0000
N N4 0.77371(6) 0.60978(5) 0.52187(6) 0.0143 Uani 1.0000
O O1 1.13344(7) 0.30817(4) 0.81942(7) 0.0239 Uani 1.0000
O O2 1.11338(7) 0.44402(5) 0.72643(7) 0.0255 Uani 1.0000
O O3 0.97278(6) 0.40083(4) 0.85946(6) 0.0178 Uani 1.0000
O O4 0.63883(7) 0.19745(5) 0.91846(7) 0.0254 Uani 1.0000
O O5 0.63356(7) 0.08472(5) 0.77742(7) 0.0263 Uani 1.0000
O O6 0.49371(7) 0.08631(5) 0.92308(6) 0.0226 Uani 1.0000
S S1 1.090136(17) 0.392408(12) 0.823237(17) 0.0124 Uani 1.0000
S S2 0.570075(18) 0.133562(13) 0.855416(17) 0.0143 Uani 1.0000
F F1 1.16670(8) 0.39882(6) 1.04432(6) 0.0425 Uani 1.0000
F F2 1.29916(6) 0.42872(5) 0.93033(8) 0.0391 Uani 1.0000
F F3 1.16272(7) 0.51768(5) 0.95785(8) 0.0407 Uani 1.0000
F F4 0.39334(5) 0.14513(4) 0.68946(5) 0.0248 Uani 1.0000
F F5 0.39988(6) 0.24389(4) 0.81657(6) 0.0258 Uani 1.0000
F F6 0.52463(5) 0.24220(4) 0.68822(5) 0.0209 Uani 1.0000
H H11 0.7709 0.3296 0.8827 0.0163 Uiso 1.0000
H H21 0.4839 0.4618 0.7940 0.0207 Uiso 1.0000
H H31 0.5916 0.4404 0.6173 0.0165 Uiso 1.0000
H H51 0.7928 0.2267 0.7071 0.0184 Uiso 1.0000
H H61 0.9264 0.1745 0.5825 0.0217 Uiso 1.0000
H H71 0.9983 0.2623 0.4487 0.0249 Uiso 1.0000
H H81 0.9510 0.4043 0.4462 0.0210 Uiso 1.0000
H H101 0.8792 0.5185 0.7463 0.0170 Uiso 1.0000
H H111 0.8218 0.6644 0.6783 0.0177 Uiso 1.0000
H H121 0.7549 0.5107 0.4155 0.0171 Uiso 1.0000
H H132 0.5670 0.4362 1.0262 0.0350 Uiso 1.0000
H H131 0.6469 0.3570 1.0431 0.0345 Uiso 1.0000
H H133 0.5138 0.3486 0.9907 0.0342 Uiso 1.0000
H H142 0.7531 0.6725 0.3738 0.0331 Uiso 1.0000
H H143 0.7583 0.7297 0.4814 0.0345 Uiso 1.0000
H H141 0.6434 0.6791 0.4448 0.0334 Uiso 1.0000

loop_
_atom_site_aniso_label
_atom_site_aniso_U_11
_atom_site_aniso_U_22
_atom_site_aniso_U_33
_atom_site_aniso_U_12
_atom_site_aniso_U_13
_atom_site_aniso_U_23
C1 0.0138(3) 0.0135(3) 0.0124(3) -0.0022(3) 0.0012(3) 0.0022(3)
C2 0.0143(3) 0.0138(3) 0.0159(4) 0.0021(3) 0.0033(3) 0.0009(3)
C3 0.0135(3) 0.0134(3) 0.0144(3) 0.0028(3) 0.0019(3) 0.0031(3)
C4 0.0108(3) 0.0115(3) 0.0123(3) -0.0002(2) 0.0013(2) -0.0013(2)
C5 0.0152(3) 0.0108(3) 0.0184(4) 0.0001(3) -0.0009(3) -0.0007(3)
C6 0.0154(4) 0.0129(4) 0.0261(4) 0.0021(3) -0.0007(3) -0.0063(3)
C7 0.0153(4) 0.0187(4) 0.0249(4) -0.0002(3) 0.0049(3) -0.0098(3)
C8 0.0146(3) 0.0172(4) 0.0182(4) -0.0025(3) 0.0060(3) -0.0051(3)
C9 0.0118(3) 0.0105(3) 0.0133(3) -0.0008(2) 0.0018(3) -0.0027(2)
C10 0.0142(3) 0.0121(3) 0.0125(3) -0.0004(3) 0.0025(3) -0.0016(3)
C11 0.0142(3) 0.0132(3) 0.0150(3) 0.0002(3) 0.0032(3) -0.0005(3)
C12 0.0148(3) 0.0151(4) 0.0123(3) -0.0020(3) 0.0030(3) 0.0017(3)
C13 0.0235(4) 0.0258(4) 0.0142(4) -0.0009(3) 0.0073(3) 0.0007(3)
C14 0.0233(4) 0.0184(4) 0.0218(4) 0.0046(3) 0.0028(3) 0.0087(3)
C15 0.0155(4) 0.0271(5) 0.0267(5) 0.0004(3) -0.0020(3) -0.0079(4)
C16 0.0141(3) 0.0167(4) 0.0159(3) -0.0013(3) 0.0000(3) 0.0030(3)
N1 0.0150(3) 0.0161(3) 0.0124(3) -0.0013(2) 0.0032(2) 0.0011(2)
N2 0.0112(3) 0.0102(3) 0.0114(3) 0.0001(2) 0.0018(2) 0.0011(2)
N3 0.0131(3) 0.0104(3) 0.0112(3) -0.0012(2) 0.0029(2) -0.0004(2)
N4 0.0142(3) 0.0142(3) 0.0148(3) 0.0007(2) 0.0032(2) 0.0033(2)
O1 0.0270(3) 0.0134(3) 0.0324(4) 0.0020(2) 0.0086(3) -0.0019(3)
O2 0.0292(4) 0.0275(4) 0.0213(3) -0.0013(3) 0.0101(3) 0.0095(3)
O3 0.0115(3) 0.0229(3) 0.0191(3) -0.0008(2) 0.0026(2) 0.0022(2)
O4 0.0251(3) 0.0211(3) 0.0270(3) -0.0059(3) -0.0109(3) 0.0011(3)
O5 0.0284(4) 0.0251(4) 0.0259(3) 0.0096(3) 0.0059(3) 0.0010(3)
O6 0.0302(4) 0.0201(3) 0.0174(3) -0.0059(3) 0.0020(3) 0.0054(2)
S1 0.01286(9) 0.01196(9) 0.01260(9) -0.00093(6) 0.00293(7) 0.00085(6)
S2 0.01589(10) 0.01231(9) 0.01404(9) -0.00015(6) -0.00162(7) 0.00201(6)
F1 0.0398(4) 0.0681(6) 0.0173(3) 0.0038(4) -0.0074(3) 0.0004(3)
F2 0.0126(3) 0.0463(4) 0.0569(5) -0.0003(3) -0.0035(3) -0.0123(4)
F3 0.0329(4) 0.0295(4) 0.0587(5) -0.0020(3) -0.0004(3) -0.0264(3)
F4 0.0207(3) 0.0309(3) 0.0210(3) -0.0088(2) -0.0065(2) 0.0014(2)
F5 0.0222(3) 0.0270(3) 0.0289(3) 0.0091(2) 0.0057(2) 0.0017(2)
F6 0.0225(3) 0.0198(3) 0.0202(2) -0.0025(2) 0.0020(2) 0.0083(2)

loop_
_atom_type_symbol
_atom_type_scat_Cromer_Mann_a1
_atom_type_scat_Cromer_Mann_a2
_atom_type_scat_Cromer_Mann_a3
_atom_type_scat_Cromer_Mann_a4
_atom_type_scat_Cromer_Mann_b1
_atom_type_scat_Cromer_Mann_b2
_atom_type_scat_Cromer_Mann_b3
_atom_type_scat_Cromer_Mann_b4
_atom_type_scat_Cromer_Mann_c
_atom_type_scat_dispersion_real
_atom_type_scat_dispersion_imag
_atom_type_scat_source
C 2.3100 1.0200 1.5886 0.8650 20.8439 10.2075 0.5687 51.6512 0.2156 0.0033 0.0016 'International Tables Vol C 4.2.6.8 and 6.1.1.4'
H 0.4930 0.3229 0.1402 0.0408 10.5109 26.1257 3.1424 57.7998 0.0030 0.0000 0.0000 'International Tables Vol C 4.2.6.8 and 6.1.1.4'
O 3.0485 2.2868 1.5463 0.8670 13.2771 5.7011 0.3239 32.9089 0.2508 0.0106 0.0060 'International Tables Vol C 4.2.6.8 and 6.1.1.4'
P 6.4345 4.1791 1.7800 1.4908 1.9067 27.1570 0.5260 68.1645 1.1149 0.1023 0.0942 'International Tables Vol C 4.2.6.8 and 6.1.1.4'
N 12.2126 3.1322 2.0125 1.1663 0.0057 9.8933 28.9975 0.5826 -11.5290 0.0061 0.0033 'International Tables Vol C 4.2.6.8 and 6.1.1.4'
S 6.9053 5.2034 1.4379 1.5863 1.4679 22.2151 0.2536 56.1720 0.8669 0.1246 0.1234 'International Tables Vol C 4.2.6.8 and 6.1.1.4'
F 3.5392 2.6412 1.5170 1.0243 10.2825 4.2944 0.2615 26.1476 0.2776 0.0171 0.0103 'International Tables Vol C 4.2.6.8 and 6.1.1.4'

loop_
_geom_angle_atom_site_label_1
_geom_angle_atom_site_label_2
_geom_angle_atom_site_label_3
_geom_angle
_geom_angle_publ_flag
N1 C1 N2 108.10(7) no
N1 C1 H11 126.1 no
N2 C1 H11 125.8 no
C3 C2 N1 107.14(7) no
C3 C2 H21 129.7 no
N1 C2 H21 123.2 no
C2 C3 N2 106.55(7) no
C2 C3 H31 129.0 no
N2 C3 H31 124.4 no
C5 C4 C9 120.16(7) no
C5 C4 N2 119.69(7) no
N2 C4 C9 120.14(7) yes
C4 C5 C6 119.21(8) no
C4 C5 H51 119.3 no
C6 C5 H51 121.4 no
C5 C6 C7 120.60(8) no
C5 C6 H61 121.4 no
C7 C6 H61 118.0 no
C6 C7 C8 119.85(8) no
C6 C7 H71 120.6 no
C8 C7 H71 119.6 no
C7 C8 C9 119.53(8) no
C7 C8 H81 121.3 no
C9 C8 H81 119.1 no
C4 C9 C8 120.50(7) no
N3 C9 C4 120.24(7) yes
C8 C9 N3 119.24(7) no
C11 C10 N3 106.39(7) no
C11 C10 H101 131.0 no
N3 C10 H101 122.7 no
C10 C11 N4 107.15(7) no
C10 C11 H111 129.2 no
N4 C11 H111 123.6 no
N3 C12 N4 107.91(7) no
N3 C12 H121 125.3 no
N4 C12 H121 126.7 no
N1 C13 H132 110.2 no
N1 C13 H131 110.3 no
H132 C13 H131 109.9 no
N1 C13 H133 108.2 no
H132 C13 H133 108.1 no
H131 C13 H133 110.1 no
N4 C14 H142 108.6 no
N4 C14 H143 108.3 no
H142 C14 H143 108.6 no
N4 C14 H141 109.1 no
H142 C14 H141 112.1 no
H143 C14 H141 110.1 no
S1 C15 F1 110.98(7) no
S1 C15 F2 111.08(7) no
F1 C15 F2 107.41(9) no
S1 C15 F3 111.68(7) no
F1 C15 F3 107.90(9) no
F2 C15 F3 107.60(9) no
S2 C16 F4 112.10(6) no
S2 C16 F5 111.35(6) no
F4 C16 F5 107.85(7) no
S2 C16 F6 110.60(6) no
F4 C16 F6 107.42(7) no
F5 C16 F6 107.31(7) no
C13 N1 C2 126.16(7) no
C13 N1 C1 124.52(8) no
C2 N1 C1 109.22(7) no
C4 N2 C3 126.33(7) no
C4 N2 C1 124.51(7) no
C3 N2 C1 108.99(7) no
C9 N3 C10 125.83(7) no
C9 N3 C12 124.97(7) no
C10 N3 C12 109.16(7) no
C14 N4 C11 125.70(8) no
C14 N4 C12 124.87(8) no
C11 N4 C12 109.39(7) no
C15 S1 O3 102.73(4) no
C15 S1 O1 102.63(5) no
O3 S1 O1 115.12(4) no
C15 S1 O2 103.68(5) no
O3 S1 O2 114.97(4) no
O1 S1 O2 115.16(5) no
C16 S2 O5 103.42(4) no
C16 S2 O6 103.32(4) no
O5 S2 O6 114.92(5) no
C16 S2 O4 102.52(4) no
O5 S2 O4 115.12(5) no
O6 S2 O4 115.06(5) no

loop_
_geom_bond_atom_site_label_1
_geom_bond_atom_site_label_2
_geom_bond_distance
_geom_bond_publ_flag
N1 C1 1.3261(11) yes
N1 C2 1.3903(11) yes
N1 C13 1.4647(11) yes
N2 C1 1.3438(10) yes
N2 C3 1.3913(10) yes
N2 C4 1.4317(10) yes
N3 C9 1.4347(10) yes
N3 C10 1.3921(10) yes
N3 C12 1.3441(10) yes
N4 C11 1.3874(11) yes
N4 C12 1.3290(11) yes
N4 C14 1.4696(11) yes
C2 C3 1.3552(11) yes
C10 C11 1.3597(11) yes
C1 H11 0.907 no
C2 H21 0.932 no
C3 H31 0.908 no
C4 C5 1.3927(11) no
C4 C9 1.3951(11) no
C5 C6 1.3945(12) no
C5 H51 0.913 no
C6 C7 1.3962(14) no
C6 H61 0.939 no
C7 C8 1.3946(13) no
C7 H71 0.932 no
C8 C9 1.3894(11) no
C8 H81 0.949 no
C10 H101 0.923 no
C11 H111 0.913 no
C12 H121 0.915 no
C13 H132 0.967 no
C13 H131 0.948 no
C13 H133 0.977 no
C14 H142 0.947 no
C14 H143 0.958 no
C14 H141 0.945 no
C15 S1 1.8282(10) no
C15 F1 1.3376(14) no
C15 F2 1.3443(11) no
C15 F3 1.3325(13) no
C16 S2 1.8277(9) no
C16 F4 1.3379(10) no
C16 F5 1.3405(10) no
C16 F6 1.3452(10) no
O1 S1 1.4450(7) no
O2 S1 1.4440(7) no
O3 S1 1.4475(7) no
O4 S2 1.4437(7) no
O5 S2 1.4480(8) no
O6 S2 1.4469(7) no

loop_
_geom_hbond_atom_site_label_D
_geom_hbond_atom_site_label_H
_geom_hbond_atom_site_label_A
_geom_hbond_site_symmetry_A
_geom_hbond_distance_DH
_geom_hbond_distance_HA
_geom_hbond_distance_DA
_geom_hbond_angle_DHA
_geom_hbond_publ_flag
C2 H21 O5 3_656 0.932 2.481 3.2692(12) 142.0 yes
C3 H31 O6 4_554 0.908 2.445 3.2600(11) 150.0 yes
C10 H101 O3 . 0.923 2.480 3.2922(12) 147.0 yes
C11 H111 O1 3_756 0.913 2.369 3.1827(12) 148.0 yes
C12 H121 O5 4_554 0.915 2.523 3.3632(12) 153.0 yes
C2 H21 F2 1_455 0.932 2.811 3.5001(11) 131.6 yes
C13 H132 F2 2_767 0.967 2.672 3.3854(13) 131.1 yes
C13 H133 F6 4_555 0.977 2.711 3.1440(11) 107.4 yes
C14 H141 F6 2_666 0.945 2.650 3.3680(12) 133.2 yes
